data_4074986
loop_
_publ_author_name
'Ionkin, Alex S.'
'Marshall, William J.'
'Fish, Brian M.'

_publ_section_title
;
 Synthesis and Structural Characterization of a Series of Novel
 Polyaromatic Ligands Containing Pyrene and Related Biscyclometalated
 Iridium(III) Complexes
;
_journal_coden_ASTM ORGND7
_journal_issue 6
_journal_name_full Organometallics
_journal_page_first 1461
_journal_page_last 1471
_journal_paper_doi 10.1021/om0510775
_journal_volume 25
_journal_year 2006
_chemical_formula_sum 'C62 H44 Cl4 F6 Ir N2 O P'
_chemical_formula_weight 1311.96
_space_group_IT_number 13
_symmetry_cell_setting monoclinic
_symmetry_space_group_name_Hall '-P 2yc'
_symmetry_space_group_name_H-M 'P 1 2/c 1'
_atom_sites_solution_hydrogens geom
_atom_sites_solution_primary direct
_atom_sites_solution_secondary difmap
_audit_creation_method SHELXL-97
_cell_angle_alpha 90.00
_cell_angle_beta 112.026(2)
_cell_angle_gamma 90.00
_cell_formula_units_Z 4
_cell_length_a 20.4653(19)
_cell_length_b 12.1974(11)
_cell_length_c 22.708(2)
_cell_measurement_temperature 293(2)
_cell_volume 5254.7(8)
_computing_cell_refinement 'Bruker XSCANS'
_computing_data_collection 'Bruker XSCANS'
_computing_data_reduction 'Bruker SHELXTL'
_computing_molecular_graphics 'Bruker SHELXTL'
_computing_publication_material 'Bruker SHELXTL'
_computing_structure_refinement 'SHELXL-97 (Sheldrick, 1997)'
_computing_structure_solution 'SHELXS-97 (Sheldrick, 1990)'
_diffrn_ambient_temperature 293(2)
_diffrn_measured_fraction_theta_full 0.919
_diffrn_measured_fraction_theta_max 0.919
_diffrn_measurement_device_type 'Bruker P4'
_diffrn_measurement_method '\w scans'
_diffrn_radiation_monochromator graphite
_diffrn_radiation_source 'fine-focus sealed tube'
_diffrn_radiation_type MoK\a
_diffrn_radiation_wavelength 0.71069
_diffrn_reflns_av_R_equivalents 0.0302
_diffrn_reflns_av_sigmaI/netI 0.0430
_diffrn_reflns_limit_h_max 18
_diffrn_reflns_limit_h_min -27
_diffrn_reflns_limit_k_max 15
_diffrn_reflns_limit_k_min -16
_diffrn_reflns_limit_l_max 30
_diffrn_reflns_limit_l_min -20
_diffrn_reflns_number 27531
_diffrn_reflns_theta_full 28.29
_diffrn_reflns_theta_max 28.29
_diffrn_reflns_theta_min 1.67
_exptl_absorpt_coefficient_mu 2.843
_exptl_absorpt_correction_type none
_exptl_crystal_colour gold
_exptl_crystal_density_diffrn 1.658
_exptl_crystal_density_meas hemisphere
_exptl_crystal_density_method 'not measured'
_exptl_crystal_description traingular
_exptl_crystal_F_000 2608
_exptl_crystal_size_max .25
_exptl_crystal_size_mid .25
_exptl_crystal_size_min .16
_refine_diff_density_max 1.841
_refine_diff_density_min -1.438
_refine_diff_density_rms 0.119
_refine_ls_extinction_method none
_refine_ls_goodness_of_fit_ref 1.041
_refine_ls_hydrogen_treatment riding
_refine_ls_matrix_type full
_refine_ls_number_parameters 696
_refine_ls_number_reflns 12015
_refine_ls_number_restraints 0
_refine_ls_restrained_S_all 1.041
_refine_ls_R_factor_all 0.0505
_refine_ls_R_factor_gt 0.0340
_refine_ls_shift/su_max 0.012
_refine_ls_shift/su_mean 0.000
_refine_ls_structure_factor_coef Fsqd
_refine_ls_weighting_details 'calc w=1/[\s^2^(Fo^2^)+(0.0398P)^2^+10.3399P] where P=(Fo^2^+2Fc^2^)/3'
_refine_ls_weighting_scheme calc
_refine_ls_wR_factor_gt 0.0812
_refine_ls_wR_factor_ref 0.0903
_reflns_number_gt 9522
_reflns_number_total 12015
_reflns_threshold_expression >2sigma(I)
_cod_data_source_file om0510775si20060112_022917.cif
_cod_data_source_block 03273
_cod_depositor_comments
;
The following automatic conversions were performed:

'_symmetry_cell_setting' value 'Monoclinic' changed to 'monoclinic'
according to /home/saulius/struct/CIF-dictionaries/cif_core.dic
dictionary named 'cif_core.dic' version 2.4.1 from 2010-06-29.

Automatic conversion script
Id: cif_fix_values 1715 2011-07-08 13:25:40Z adriana 
;
_cod_original_cell_volume 5254.8(8)
_cod_original_sg_symbol_H-M P2/c
_cod_database_code 4074986

loop_
_symmetry_equiv_pos_as_xyz
'x, y, z'
'-x, y, -z+1/2'
'-x, -y, -z'
'x, -y, z-1/2'

loop_
_atom_site_label
_atom_site_type_symbol
_atom_site_fract_x
_atom_site_fract_y
_atom_site_fract_z
_atom_site_U_iso_or_equiv
_atom_site_adp_type
_atom_site_occupancy
_atom_site_symmetry_multiplicity
_atom_site_calc_flag
_atom_site_refinement_flags
Ir1 Ir 0.202142(8) 0.286443(11) 0.460098(6) 0.01690(5) Uani 1 1 d .
P1 P 0.20208(5) 0.14985(8) 0.53395(4) 0.0192(2) Uani 1 1 d .
F1 F -0.00277(13) 0.3196(2) 0.48333(12) 0.0336(6) Uani 1 1 d .
F2 F -0.03738(13) 0.1539(2) 0.48521(12) 0.0366(6) Uani 1 1 d .
F3 F -0.06015(13) 0.2361(2) 0.39586(11) 0.0347(6) Uani 1 1 d .
F4 F 0.10300(14) 0.0271(2) 0.41256(12) 0.0349(6) Uani 1 1 d .
F5 F -0.00200(15) 0.0142(2) 0.41280(13) 0.0420(7) Uani 1 1 d .
F6 F 0.01785(15) 0.1169(2) 0.34431(11) 0.0408(7) Uani 1 1 d .
O1 O 0.08931(14) 0.2686(2) 0.43067(12) 0.0203(6) Uani 1 1 d .
N17 N 0.19642(17) 0.1965(3) 0.38102(15) 0.0201(7) Uani 1 1 d .
N40 N 0.20938(16) 0.3960(2) 0.52988(14) 0.0178(6) Uani 1 1 d .
C1 C 0.1075(2) 0.1430(3) 0.52018(17) 0.0230(8) Uani 1 1 d .
H1A H 0.0951 0.0681 0.5258 0.028 Uiso 1 1 calc R
H1B H 0.0982 0.1883 0.5513 0.028 Uiso 1 1 calc R
C2 C 0.0610(2) 0.1829(3) 0.45193(18) 0.0208(8) Uani 1 1 d .
C3 C -0.0099(2) 0.2228(3) 0.45403(18) 0.0244(8) Uani 1 1 d .
C4 C 0.0447(2) 0.0855(3) 0.40477(19) 0.0279(9) Uani 1 1 d .
C5 C 0.2458(2) 0.1884(3) 0.61812(18) 0.0224(8) Uani 1 1 d .
C6 C 0.2120(2) 0.2358(4) 0.6544(2) 0.0301(10) Uani 1 1 d .
H6A H 0.1634 0.2459 0.6369 0.036 Uiso 1 1 calc R
C7 C 0.2500(3) 0.2686(4) 0.7168(2) 0.0391(11) Uani 1 1 d .
H7A H 0.2267 0.2998 0.7408 0.047 Uiso 1 1 calc R
C8 C 0.3218(3) 0.2552(4) 0.7429(2) 0.0416(12) Uani 1 1 d .
H8A H 0.3471 0.2759 0.7848 0.050 Uiso 1 1 calc R
C9 C 0.3561(3) 0.2108(5) 0.7068(2) 0.0485(14) Uani 1 1 d .
H9A H 0.4048 0.2030 0.7239 0.058 Uiso 1 1 calc R
C10 C 0.3183(3) 0.1775(4) 0.6449(2) 0.0389(11) Uani 1 1 d .
H10A H 0.3421 0.1475 0.6209 0.047 Uiso 1 1 calc R
C11 C 0.2342(2) 0.0089(3) 0.53524(18) 0.0233(8) Uani 1 1 d .
C12 C 0.1968(2) -0.0829(3) 0.5417(2) 0.0295(9) Uani 1 1 d .
H12A H 0.1537 -0.0739 0.5461 0.035 Uiso 1 1 calc R
C13 C 0.2234(3) -0.1877(4) 0.5417(2) 0.0408(12) Uani 1 1 d .
H13A H 0.1975 -0.2483 0.5451 0.049 Uiso 1 1 calc R
C14 C 0.2880(3) -0.2024(4) 0.5367(2) 0.0432(13) Uani 1 1 d .
H14A H 0.3056 -0.2727 0.5368 0.052 Uiso 1 1 calc R
C15 C 0.3263(3) -0.1119(4) 0.5314(2) 0.0399(12) Uani 1 1 d .
H15A H 0.3701 -0.1215 0.5286 0.048 Uiso 1 1 calc R
C16 C 0.2997(2) -0.0072(4) 0.53032(19) 0.0297(9) Uani 1 1 d .
H16A H 0.3256 0.0530 0.5263 0.036 Uiso 1 1 calc R
C18 C 0.2230(2) 0.0963(3) 0.38136(19) 0.0259(9) Uani 1 1 d .
H18A H 0.2433 0.0603 0.4201 0.031 Uiso 1 1 calc R
C19 C 0.2218(2) 0.0435(3) 0.3274(2) 0.0283(9) Uani 1 1 d .
H19A H 0.2412 -0.0261 0.3302 0.034 Uiso 1 1 calc R
C20 C 0.1913(2) 0.0955(3) 0.26843(19) 0.0255(9) Uani 1 1 d .
C21 C 0.1632(2) 0.1991(3) 0.26828(19) 0.0237(8) Uani 1 1 d .
H21A H 0.1420 0.2355 0.2298 0.028 Uiso 1 1 calc R
C22 C 0.1659(2) 0.2505(3) 0.32430(18) 0.0190(8) Uani 1 1 d .
C23 C 0.1899(3) 0.0420(4) 0.2083(2) 0.0365(11) Uani 1 1 d .
H23A H 0.1480 0.0638 0.1736 0.055 Uiso 1 1 calc R
H23B H 0.1902 -0.0362 0.2130 0.055 Uiso 1 1 calc R
H23C H 0.2306 0.0643 0.2000 0.055 Uiso 1 1 calc R
C24 C 0.1484(2) 0.3655(3) 0.33017(17) 0.0193(8) Uani 1 1 d .
C25 C 0.1780(2) 0.4069(3) 0.39309(17) 0.0184(7) Uani 1 1 d .
C26 C 0.1787(2) 0.5200(3) 0.40224(18) 0.0200(8) Uani 1 1 d .
H26A H 0.1970 0.5476 0.4434 0.024 Uiso 1 1 calc R
C27 C 0.1526(2) 0.5934(3) 0.35122(18) 0.0211(8) Uani 1 1 d .
C28 C 0.1154(2) 0.5506(3) 0.28934(18) 0.0203(8) Uani 1 1 d .
C29 C 0.1102(2) 0.4350(3) 0.27852(18) 0.0213(8) Uani 1 1 d .
C30 C 0.1588(2) 0.7102(3) 0.3596(2) 0.0273(9) Uani 1 1 d .
H30A H 0.1847 0.7389 0.3995 0.033 Uiso 1 1 calc R
C31 C 0.1274(2) 0.7791(3) 0.3102(2) 0.0303(9) Uani 1 1 d .
H31A H 0.1325 0.8544 0.3170 0.036 Uiso 1 1 calc R
C32 C 0.0870(2) 0.7398(4) 0.2482(2) 0.0294(9) Uani 1 1 d .
C33 C 0.0808(2) 0.6244(3) 0.23786(19) 0.0245(9) Uani 1 1 d .
C34 C 0.0518(3) 0.8098(4) 0.1970(2) 0.0354(11) Uani 1 1 d .
H34A H 0.0556 0.8853 0.2030 0.043 Uiso 1 1 calc R
C35 C 0.0117(3) 0.7684(4) 0.1381(2) 0.0361(11) Uani 1 1 d .
H35A H -0.0106 0.8163 0.1048 0.043 Uiso 1 1 calc R
C36 C 0.0041(2) 0.6561(4) 0.1279(2) 0.0342(10) Uani 1 1 d .
H36A H -0.0239 0.6297 0.0879 0.041 Uiso 1 1 calc R
C37 C 0.0381(2) 0.5822(4) 0.17704(19) 0.0267(9) Uani 1 1 d .
C38 C 0.0279(2) 0.4667(4) 0.16959(19) 0.0286(9) Uani 1 1 d .
H38A H -0.0029 0.4388 0.1311 0.034 Uiso 1 1 calc R
C39 C 0.0623(2) 0.3968(3) 0.21766(18) 0.0241(8) Uani 1 1 d .
H39A H 0.0547 0.3219 0.2111 0.029 Uiso 1 1 calc R
C41 C 0.1523(2) 0.4375(3) 0.53787(19) 0.0240(8) Uani 1 1 d .
H41A H 0.1078 0.4155 0.5105 0.029 Uiso 1 1 calc R
C42 C 0.1577(2) 0.5112(3) 0.58505(19) 0.0261(9) Uani 1 1 d .
H42A H 0.1174 0.5358 0.5907 0.031 Uiso 1 1 calc R
C43 C 0.2242(2) 0.5490(3) 0.62455(19) 0.0273(9) Uani 1 1 d .
C44 C 0.2817(2) 0.5102(3) 0.61357(19) 0.0257(9) Uani 1 1 d .
H44A H 0.3260 0.5381 0.6375 0.031 Uiso 1 1 calc R
C45 C 0.2759(2) 0.4301(3) 0.56751(18) 0.0204(8) Uani 1 1 d .
C46 C 0.2321(3) 0.6296(4) 0.6768(2) 0.0419(12) Uani 1 1 d .
H46A H 0.2810 0.6473 0.6984 0.063 Uiso 1 1 calc R
H46B H 0.2141 0.5980 0.7064 0.063 Uiso 1 1 calc R
H46C H 0.2062 0.6952 0.6590 0.063 Uiso 1 1 calc R
C47 C 0.3318(2) 0.3828(3) 0.54915(17) 0.0204(8) Uani 1 1 d .
C48 C 0.3060(2) 0.3197(3) 0.49265(18) 0.0194(8) Uani 1 1 d .
C49 C 0.3534(2) 0.2898(3) 0.46427(18) 0.0224(8) Uani 1 1 d .
H49A H 0.3373 0.2477 0.4274 0.027 Uiso 1 1 calc R
C50 C 0.4239(2) 0.3208(3) 0.48941(19) 0.0232(8) Uani 1 1 d .
C51 C 0.4511(2) 0.3743(3) 0.54926(18) 0.0237(8) Uani 1 1 d .
C52 C 0.4052(2) 0.4017(3) 0.58114(18) 0.0238(8) Uani 1 1 d .
C53 C 0.4711(2) 0.3012(3) 0.4561(2) 0.0287(9) Uani 1 1 d .
H53A H 0.4541 0.2663 0.4168 0.034 Uiso 1 1 calc R
C54 C 0.5394(2) 0.3327(4) 0.4813(2) 0.0322(10) Uani 1 1 d .
H54A H 0.5680 0.3205 0.4583 0.039 Uiso 1 1 calc R
C55 C 0.5693(2) 0.3844(3) 0.5426(2) 0.0268(9) Uani 1 1 d .
C56 C 0.5243(2) 0.4037(3) 0.57630(19) 0.0243(8) Uani 1 1 d .
C57 C 0.6393(2) 0.4181(4) 0.5694(2) 0.0330(10) Uani 1 1 d .
H57A H 0.6688 0.4054 0.5474 0.040 Uiso 1 1 calc R
C58 C 0.6658(2) 0.4694(4) 0.6272(2) 0.0368(11) Uani 1 1 d .
H58A H 0.7126 0.4921 0.6436 0.044 Uiso 1 1 calc R
C59 C 0.6232(2) 0.4877(4) 0.6614(2) 0.0344(10) Uani 1 1 d .
H59A H 0.6415 0.5218 0.7009 0.041 Uiso 1 1 calc R
C60 C 0.5525(2) 0.4546(4) 0.6364(2) 0.0292(9) Uani 1 1 d .
C61 C 0.5074(2) 0.4678(4) 0.6710(2) 0.0329(10) Uani 1 1 d .
H61A H 0.5261 0.4950 0.7122 0.039 Uiso 1 1 calc R
C62 C 0.4376(2) 0.4415(4) 0.6450(2) 0.0319(10) Uani 1 1 d .
H62A H 0.4102 0.4497 0.6694 0.038 Uiso 1 1 calc R
Cl71 Cl 0.41689(14) 0.0045(2) 0.42151(12) 0.1090(8) Uani 1 1 d .
Cl74 Cl 0.42497(16) 0.2627(3) 0.18136(14) 0.1284(10) Uani 1 1 d .
Cl72 Cl 0.50895(12) -0.0897(3) 0.36341(13) 0.1242(10) Uani 1 1 d .
Cl73 Cl 0.37741(19) 0.1514(4) 0.27018(15) 0.1877(18) Uani 1 1 d .
C71 C 0.4573(5) -0.1075(6) 0.4061(4) 0.101(3) Uani 1 1 d .
H71A H 0.4861 -0.1403 0.4464 0.121 Uiso 1 1 calc R
H71B H 0.4211 -0.1604 0.3837 0.121 Uiso 1 1 calc R
C73 C 0.3919(6) 0.1343(8) 0.1992(4) 0.121(4) Uani 1 1 d .
H73A H 0.3482 0.1146 0.1649 0.145 Uiso 1 1 calc R
H73B H 0.4259 0.0762 0.2040 0.145 Uiso 1 1 calc R

loop_
_atom_site_aniso_label
_atom_site_aniso_U_11
_atom_site_aniso_U_22
_atom_site_aniso_U_33
_atom_site_aniso_U_23
_atom_site_aniso_U_13
_atom_site_aniso_U_12
Ir1 0.01662(9) 0.01680(7) 0.01770(8) 0.00064(5) 0.00692(6) 0.00005(6)
P1 0.0171(5) 0.0207(5) 0.0194(5) 0.0026(4) 0.0062(4) 0.0005(4)
F1 0.0262(14) 0.0385(14) 0.0379(14) -0.0059(11) 0.0142(12) 0.0004(11)
F2 0.0244(14) 0.0494(17) 0.0385(14) 0.0132(12) 0.0145(12) -0.0043(12)
F3 0.0215(14) 0.0479(16) 0.0277(13) 0.0058(11) 0.0013(11) 0.0028(11)
F4 0.0346(15) 0.0297(13) 0.0392(15) -0.0038(11) 0.0125(12) 0.0029(11)
F5 0.0415(17) 0.0283(14) 0.0560(18) -0.0054(12) 0.0180(14) -0.0154(12)
F6 0.0526(18) 0.0366(15) 0.0228(13) -0.0020(10) 0.0023(12) -0.0012(13)
O1 0.0157(14) 0.0223(14) 0.0215(13) 0.0037(10) 0.0052(11) -0.0009(11)
N17 0.0199(18) 0.0232(17) 0.0177(15) -0.0007(12) 0.0077(13) -0.0021(13)
N40 0.0161(17) 0.0198(15) 0.0170(15) 0.0033(11) 0.0055(13) 0.0003(12)
C1 0.018(2) 0.029(2) 0.0199(19) 0.0053(15) 0.0060(16) 0.0003(16)
C2 0.020(2) 0.0196(18) 0.0204(19) 0.0018(14) 0.0045(16) -0.0021(15)
C3 0.017(2) 0.031(2) 0.0229(19) 0.0074(16) 0.0048(16) -0.0024(16)
C4 0.028(2) 0.025(2) 0.027(2) -0.0002(16) 0.0057(18) -0.0048(17)
C5 0.022(2) 0.0228(19) 0.0211(19) 0.0027(14) 0.0062(16) -0.0010(16)
C6 0.025(2) 0.036(2) 0.029(2) -0.0020(17) 0.0098(19) -0.0048(18)
C7 0.043(3) 0.046(3) 0.031(2) -0.008(2) 0.017(2) -0.008(2)
C8 0.046(3) 0.042(3) 0.026(2) -0.0060(19) 0.001(2) -0.003(2)
C9 0.034(3) 0.059(3) 0.038(3) -0.007(2) -0.003(2) 0.012(3)
C10 0.030(3) 0.051(3) 0.028(2) -0.008(2) 0.002(2) 0.010(2)
C11 0.023(2) 0.024(2) 0.0217(19) 0.0055(15) 0.0068(17) 0.0029(16)
C12 0.030(2) 0.023(2) 0.033(2) 0.0020(17) 0.0091(19) -0.0025(18)
C13 0.053(3) 0.023(2) 0.044(3) 0.0042(19) 0.015(2) -0.002(2)
C14 0.056(4) 0.029(3) 0.045(3) 0.005(2) 0.019(3) 0.013(2)
C15 0.040(3) 0.042(3) 0.041(3) 0.007(2) 0.019(2) 0.016(2)
C16 0.028(2) 0.031(2) 0.031(2) 0.0042(17) 0.0118(19) 0.0031(18)
C18 0.030(2) 0.0202(19) 0.027(2) 0.0023(15) 0.0103(18) 0.0019(17)
C19 0.032(3) 0.021(2) 0.034(2) -0.0011(16) 0.015(2) 0.0062(17)
C20 0.028(2) 0.024(2) 0.027(2) -0.0039(16) 0.0127(18) -0.0041(17)
C21 0.027(2) 0.022(2) 0.0220(19) 0.0015(15) 0.0103(17) -0.0020(16)
C22 0.019(2) 0.0197(17) 0.0209(19) 0.0017(14) 0.0101(16) -0.0020(15)
C23 0.049(3) 0.031(2) 0.033(2) -0.0069(18) 0.019(2) 0.003(2)
C24 0.021(2) 0.0185(18) 0.0218(18) -0.0004(14) 0.0111(16) -0.0019(15)
C25 0.016(2) 0.0188(18) 0.0201(18) 0.0026(14) 0.0067(15) 0.0001(14)
C26 0.018(2) 0.0245(19) 0.0188(18) -0.0003(14) 0.0081(16) -0.0025(15)
C27 0.019(2) 0.0194(18) 0.027(2) 0.0012(15) 0.0114(17) -0.0019(15)
C28 0.017(2) 0.0224(19) 0.0240(19) 0.0034(15) 0.0108(16) 0.0013(15)
C29 0.019(2) 0.025(2) 0.0217(19) 0.0002(15) 0.0100(16) -0.0002(16)
C30 0.032(2) 0.0178(19) 0.035(2) -0.0012(16) 0.0152(19) -0.0027(17)
C31 0.034(3) 0.0170(19) 0.044(3) 0.0046(17) 0.019(2) 0.0005(17)
C32 0.029(3) 0.028(2) 0.037(2) 0.0079(17) 0.018(2) 0.0022(18)
C33 0.021(2) 0.025(2) 0.031(2) 0.0084(16) 0.0150(18) 0.0040(16)
C34 0.036(3) 0.029(2) 0.047(3) 0.0152(19) 0.023(2) 0.0074(19)
C35 0.035(3) 0.038(3) 0.039(3) 0.021(2) 0.017(2) 0.012(2)
C36 0.029(3) 0.044(3) 0.029(2) 0.0098(19) 0.010(2) 0.006(2)
C37 0.025(2) 0.035(2) 0.024(2) 0.0088(17) 0.0137(18) 0.0077(18)
C38 0.029(2) 0.038(2) 0.020(2) 0.0028(17) 0.0098(18) 0.0038(19)
C39 0.026(2) 0.023(2) 0.024(2) -0.0007(15) 0.0101(17) -0.0007(16)
C41 0.018(2) 0.026(2) 0.027(2) 0.0029(16) 0.0074(17) 0.0022(16)
C42 0.023(2) 0.028(2) 0.030(2) 0.0017(16) 0.0138(18) 0.0064(17)
C43 0.029(2) 0.026(2) 0.027(2) -0.0024(16) 0.0095(18) 0.0034(17)
C44 0.021(2) 0.028(2) 0.026(2) -0.0044(16) 0.0066(17) 0.0000(17)
C45 0.020(2) 0.0212(19) 0.0210(19) 0.0014(14) 0.0095(16) 0.0004(15)
C46 0.036(3) 0.048(3) 0.041(3) -0.017(2) 0.014(2) 0.007(2)
C47 0.017(2) 0.025(2) 0.0197(18) 0.0013(14) 0.0069(15) -0.0001(15)
C48 0.017(2) 0.0203(18) 0.0217(19) 0.0029(14) 0.0082(16) 0.0012(15)
C49 0.022(2) 0.0213(19) 0.0240(19) -0.0040(15) 0.0086(16) -0.0021(16)
C50 0.024(2) 0.0206(18) 0.029(2) 0.0029(15) 0.0142(18) 0.0041(16)
C51 0.020(2) 0.026(2) 0.026(2) 0.0036(15) 0.0089(17) 0.0020(16)
C52 0.021(2) 0.028(2) 0.022(2) -0.0014(15) 0.0088(17) -0.0015(16)
C53 0.029(3) 0.030(2) 0.031(2) -0.0041(17) 0.0157(19) 0.0015(18)
C54 0.029(3) 0.034(2) 0.042(3) -0.0018(19) 0.024(2) 0.0036(19)
C55 0.017(2) 0.029(2) 0.038(2) 0.0079(17) 0.0141(19) 0.0051(16)
C56 0.018(2) 0.027(2) 0.028(2) 0.0049(16) 0.0083(17) 0.0015(16)
C57 0.023(2) 0.037(2) 0.043(3) 0.005(2) 0.016(2) 0.0020(19)
C58 0.019(2) 0.048(3) 0.043(3) 0.008(2) 0.011(2) -0.002(2)
C59 0.023(2) 0.048(3) 0.029(2) 0.0025(19) 0.0062(19) -0.003(2)
C60 0.019(2) 0.037(2) 0.030(2) 0.0053(18) 0.0081(18) 0.0005(18)
C61 0.022(2) 0.050(3) 0.022(2) -0.0052(18) 0.0035(18) -0.004(2)
C62 0.025(2) 0.046(3) 0.028(2) -0.0036(19) 0.0127(19) -0.001(2)
Cl71 0.1210(19) 0.1039(17) 0.1147(18) 0.0304(14) 0.0587(15) 0.0458(15)
Cl74 0.113(2) 0.151(3) 0.108(2) 0.0163(18) 0.0260(17) 0.0002(19)
Cl72 0.0666(14) 0.182(3) 0.133(2) 0.0206(19) 0.0474(14) 0.0275(16)
Cl73 0.146(3) 0.284(5) 0.101(2) 0.069(3) 0.0097(19) -0.041(3)
C71 0.131(8) 0.060(5) 0.127(7) 0.006(5) 0.067(6) 0.001(5)
C73 0.199(11) 0.083(6) 0.097(7) 0.020(5) 0.075(7) 0.029(7)

loop_
_atom_type_symbol
_atom_type_description
_atom_type_scat_dispersion_real
_atom_type_scat_dispersion_imag
_atom_type_scat_source
C C 0.0033 0.0016 'International Tables Vol C Tables 4.2.6.8 and 6.1.1.4'
H H 0.0000 0.0000 'International Tables Vol C Tables 4.2.6.8 and 6.1.1.4'
F F 0.0171 0.0103 'International Tables Vol C Tables 4.2.6.8 and 6.1.1.4'
Ir Ir -1.4442 7.9887 'International Tables Vol C Tables 4.2.6.8 and 6.1.1.4'
N N 0.0061 0.0033 'International Tables Vol C Tables 4.2.6.8 and 6.1.1.4'
O O 0.0106 0.0060 'International Tables Vol C Tables 4.2.6.8 and 6.1.1.4'
P P 0.1023 0.0942 'International Tables Vol C Tables 4.2.6.8 and 6.1.1.4'
Cl Cl 0.1484 0.1585 'International Tables Vol C Tables 4.2.6.8 and 6.1.1.4'

loop_
_geom_angle_atom_site_label_1
_geom_angle_atom_site_label_2
_geom_angle_atom_site_label_3
_geom_angle
C48 Ir1 N40 79.81(14)
C48 Ir1 C25 93.19(15)
N40 Ir1 C25 91.98(14)
C48 Ir1 N17 97.70(14)
N40 Ir1 N17 170.88(12)
C25 Ir1 N17 79.36(14)
C48 Ir1 O1 173.15(13)
N40 Ir1 O1 93.68(11)
C25 Ir1 O1 84.86(13)
N17 Ir1 O1 88.40(11)
C48 Ir1 P1 99.38(11)
N40 Ir1 P1 85.96(9)
C25 Ir1 P1 166.68(11)
N17 Ir1 P1 103.12(9)
O1 Ir1 P1 82.15(7)
C11 P1 C5 101.00(18)
C11 P1 C1 107.90(19)
C5 P1 C1 104.95(18)
C11 P1 Ir1 125.11(13)
C5 P1 Ir1 115.28(13)
C1 P1 Ir1 101.03(12)
C2 O1 Ir1 120.9(2)
C18 N17 C22 119.1(3)
C18 N17 Ir1 126.1(3)
C22 N17 Ir1 114.7(2)
C41 N40 C45 120.7(3)
C41 N40 Ir1 122.6(3)
C45 N40 Ir1 116.7(2)
C2 C1 P1 111.4(3)
O1 C2 C3 107.3(3)
O1 C2 C4 110.6(3)
C3 C2 C4 107.6(3)
O1 C2 C1 114.0(3)
C3 C2 C1 107.3(3)
C4 C2 C1 109.9(3)
F1 C3 F3 106.4(3)
F1 C3 F2 106.1(3)
F3 C3 F2 105.9(3)
F1 C3 C2 111.4(3)
F3 C3 C2 112.8(3)
F2 C3 C2 113.6(3)
F6 C4 F4 107.0(3)
F6 C4 F5 106.5(3)
F4 C4 F5 106.2(3)
F6 C4 C2 113.0(3)
F4 C4 C2 111.4(3)
F5 C4 C2 112.2(3)
C10 C5 C6 118.2(4)
C10 C5 P1 117.0(3)
C6 C5 P1 124.5(3)
C5 C6 C7 120.7(4)
C8 C7 C6 120.3(5)
C7 C8 C9 119.4(4)
C8 C9 C10 120.4(5)
C5 C10 C9 121.0(5)
C12 C11 C16 118.4(4)
C12 C11 P1 123.0(3)
C16 C11 P1 118.5(3)
C13 C12 C11 120.5(4)
C14 C13 C12 120.5(5)
C13 C14 C15 119.5(4)
C16 C15 C14 120.4(5)
C15 C16 C11 120.6(4)
N17 C18 C19 123.5(4)
C18 C19 C20 119.5(4)
C21 C20 C19 116.8(4)
C21 C20 C23 121.7(4)
C19 C20 C23 121.5(4)
C20 C21 C22 122.0(4)
N17 C22 C21 119.1(3)
N17 C22 C24 114.5(3)
C21 C22 C24 125.7(3)
C25 C24 C29 121.0(3)
C25 C24 C22 113.9(3)
C29 C24 C22 125.0(3)
C26 C25 C24 118.6(3)
C26 C25 Ir1 128.0(3)
C24 C25 Ir1 112.8(3)
C25 C26 C27 122.0(3)
C26 C27 C28 118.6(3)
C26 C27 C30 122.4(4)
C28 C27 C30 118.9(4)
C27 C28 C29 120.7(3)
C27 C28 C33 119.5(4)
C29 C28 C33 119.8(4)
C24 C29 C28 117.7(3)
C24 C29 C39 124.5(4)
C28 C29 C39 117.7(3)
C31 C30 C27 121.0(4)
C30 C31 C32 122.0(4)
C34 C32 C31 122.8(4)
C34 C32 C33 118.6(4)
C31 C32 C33 118.6(4)
C37 C33 C32 120.0(4)
C37 C33 C28 119.9(4)
C32 C33 C28 120.0(4)
C35 C34 C32 121.0(4)
C34 C35 C36 120.9(4)
C35 C36 C37 120.7(4)
C36 C37 C38 122.3(4)
C36 C37 C33 118.8(4)
C38 C37 C33 118.8(4)
C39 C38 C37 121.1(4)
C38 C39 C29 122.1(4)
N40 C41 C42 122.2(4)
C41 C42 C43 119.4(4)
C44 C43 C42 117.6(4)
C44 C43 C46 121.5(4)
C42 C43 C46 120.9(4)
C43 C44 C45 122.4(4)
N40 C45 C44 117.5(3)
N40 C45 C47 113.5(3)
C44 C45 C47 128.7(4)
C48 C47 C52 121.0(4)
C48 C47 C45 113.8(3)
C52 C47 C45 125.1(3)
C49 C48 C47 118.1(4)
C49 C48 Ir1 126.7(3)
C47 C48 Ir1 115.2(3)
C50 C49 C48 122.1(4)
C49 C50 C51 119.5(4)
C49 C50 C53 122.1(4)
C51 C50 C53 118.4(4)
C50 C51 C52 119.8(4)
C50 C51 C56 119.8(4)
C52 C51 C56 120.4(4)
C47 C52 C51 118.3(4)
C47 C52 C62 124.9(4)
C51 C52 C62 116.7(4)
C54 C53 C50 121.1(4)
C53 C54 C55 122.0(4)
C57 C55 C56 119.0(4)
C57 C55 C54 123.1(4)
C56 C55 C54 117.9(4)
C60 C56 C55 118.8(4)
C60 C56 C51 120.4(4)
C55 C56 C51 120.7(4)
C58 C57 C55 121.8(4)
C57 C58 C59 120.2(4)
C58 C59 C60 119.9(4)
C59 C60 C56 120.3(4)
C59 C60 C61 121.8(4)
C56 C60 C61 117.9(4)
C62 C61 C60 121.6(4)
C61 C62 C52 122.0(4)
Cl72 C71 Cl71 118.1(5)
Cl73 C73 Cl74 108.0(5)

loop_
_geom_bond_atom_site_label_1
_geom_bond_atom_site_label_2
_geom_bond_distance
Ir1 C48 2.012(4)
Ir1 N40 2.035(3)
Ir1 C25 2.038(4)
Ir1 N17 2.070(3)
Ir1 O1 2.161(3)
Ir1 P1 2.3643(10)
P1 C11 1.838(4)
P1 C5 1.842(4)
P1 C1 1.843(4)
F1 C3 1.336(5)
F2 C3 1.350(4)
F3 C3 1.346(4)
F4 C4 1.343(5)
F5 C4 1.355(5)
F6 C4 1.330(5)
O1 C2 1.368(4)
N17 C18 1.336(5)
N17 C22 1.371(5)
N40 C41 1.346(5)
N40 C45 1.372(5)
C1 C2 1.562(5)
C2 C3 1.547(6)
C2 C4 1.550(5)
C5 C10 1.383(6)
C5 C6 1.385(6)
C6 C7 1.396(6)
C7 C8 1.372(7)
C8 C9 1.375(8)
C9 C10 1.387(6)
C11 C12 1.395(6)
C11 C16 1.399(6)
C12 C13 1.389(6)
C13 C14 1.379(7)
C14 C15 1.386(7)
C15 C16 1.384(6)
C18 C19 1.376(6)
C19 C20 1.400(6)
C20 C21 1.388(5)
C20 C23 1.503(5)
C21 C22 1.401(5)
C22 C24 1.467(5)
C24 C25 1.419(5)
C24 C29 1.420(5)
C25 C26 1.395(5)
C26 C27 1.402(5)
C27 C28 1.423(5)
C27 C30 1.436(5)
C28 C29 1.428(5)
C28 C33 1.434(5)
C29 C39 1.439(5)
C30 C31 1.356(6)
C31 C32 1.422(6)
C32 C34 1.403(6)
C32 C33 1.426(6)
C33 C37 1.425(6)
C34 C35 1.377(7)
C35 C36 1.388(7)
C36 C37 1.401(6)
C37 C38 1.425(6)
C38 C39 1.356(6)
C41 C42 1.371(6)
C42 C43 1.397(6)
C43 C44 1.375(6)
C43 C46 1.503(6)
C44 C45 1.404(5)
C45 C47 1.474(5)
C47 C48 1.417(5)
C47 C52 1.421(6)
C48 C49 1.401(5)
C49 C50 1.390(6)
C50 C51 1.419(6)
C50 C53 1.454(5)
C51 C52 1.425(5)
C51 C56 1.435(6)
C52 C62 1.434(6)
C53 C54 1.353(6)
C54 C55 1.439(6)
C55 C57 1.392(6)
C55 C56 1.421(5)
C56 C60 1.411(6)
C57 C58 1.371(7)
C58 C59 1.386(6)
C59 C60 1.400(6)
C60 C61 1.427(6)
C61 C62 1.364(6)
Cl71 C71 1.702(8)
Cl74 C73 1.811(10)
Cl72 C71 1.693(9)
Cl73 C73 1.758(9)

loop_
_geom_torsion_atom_site_label_1
_geom_torsion_atom_site_label_2
_geom_torsion_atom_site_label_3
_geom_torsion_atom_site_label_4
_geom_torsion
C48 Ir1 P1 C11 -73.2(2)
N40 Ir1 P1 C11 -152.15(19)
C25 Ir1 P1 C11 126.4(5)
N17 Ir1 P1 C11 27.06(19)
O1 Ir1 P1 C11 113.56(18)
C48 Ir1 P1 C5 52.98(19)
N40 Ir1 P1 C5 -25.99(17)
C25 Ir1 P1 C5 -107.5(5)
N17 Ir1 P1 C5 153.23(18)
O1 Ir1 P1 C5 -120.27(17)
C48 Ir1 P1 C1 165.48(17)
N40 Ir1 P1 C1 86.52(16)
C25 Ir1 P1 C1 5.0(5)
N17 Ir1 P1 C1 -94.27(16)
O1 Ir1 P1 C1 -7.77(15)
C48 Ir1 O1 C2 -115.4(10)
N40 Ir1 O1 C2 -97.4(3)
C25 Ir1 O1 C2 170.9(3)
N17 Ir1 O1 C2 91.5(3)
P1 Ir1 O1 C2 -12.0(3)
C48 Ir1 N17 C18 70.5(3)
N40 Ir1 N17 C18 144.0(7)
C25 Ir1 N17 C18 162.3(4)
O1 Ir1 N17 C18 -112.6(3)
P1 Ir1 N17 C18 -31.1(3)
C48 Ir1 N17 C22 -105.4(3)
N40 Ir1 N17 C22 -31.9(9)
C25 Ir1 N17 C22 -13.6(3)
O1 Ir1 N17 C22 71.5(3)
P1 Ir1 N17 C22 153.1(3)
C48 Ir1 N40 C41 171.3(3)
C25 Ir1 N40 C41 78.5(3)
N17 Ir1 N40 C41 96.5(8)
O1 Ir1 N40 C41 -6.5(3)
P1 Ir1 N40 C41 -88.4(3)
C48 Ir1 N40 C45 -5.9(3)
C25 Ir1 N40 C45 -98.8(3)
N17 Ir1 N40 C45 -80.8(8)
O1 Ir1 N40 C45 176.2(3)
P1 Ir1 N40 C45 94.4(3)
C11 P1 C1 C2 -108.2(3)
C5 P1 C1 C2 144.7(3)
Ir1 P1 C1 C2 24.5(3)
Ir1 O1 C2 C3 150.3(2)
Ir1 O1 C2 C4 -92.7(3)
Ir1 O1 C2 C1 31.6(4)
P1 C1 C2 O1 -36.9(4)
P1 C1 C2 C3 -155.5(3)
P1 C1 C2 C4 87.9(3)
O1 C2 C3 F1 -48.5(4)
C4 C2 C3 F1 -167.5(3)
C1 C2 C3 F1 74.4(4)
O1 C2 C3 F3 71.1(4)
C4 C2 C3 F3 -47.8(4)
C1 C2 C3 F3 -166.0(3)
O1 C2 C3 F2 -168.3(3)
C4 C2 C3 F2 72.7(4)
C1 C2 C3 F2 -45.4(4)
O1 C2 C4 F6 -40.4(5)
C3 C2 C4 F6 76.4(4)
C1 C2 C4 F6 -167.1(3)
O1 C2 C4 F4 80.1(4)
C3 C2 C4 F4 -163.1(3)
C1 C2 C4 F4 -46.6(4)
O1 C2 C4 F5 -160.9(3)
C3 C2 C4 F5 -44.1(4)
C1 C2 C4 F5 72.4(4)
C11 P1 C5 C10 54.9(4)
C1 P1 C5 C10 167.0(4)
Ir1 P1 C5 C10 -82.8(4)
C11 P1 C5 C6 -130.9(4)
C1 P1 C5 C6 -18.8(4)
Ir1 P1 C5 C6 91.4(4)
C10 C5 C6 C7 -1.9(6)
P1 C5 C6 C7 -176.0(3)
C5 C6 C7 C8 0.6(7)
C6 C7 C8 C9 1.1(8)
C7 C8 C9 C10 -1.5(8)
C6 C5 C10 C9 1.5(7)
P1 C5 C10 C9 176.1(4)
C8 C9 C10 C5 0.2(8)
C5 P1 C11 C12 94.4(4)
C1 P1 C11 C12 -15.4(4)
Ir1 P1 C11 C12 -133.6(3)
C5 P1 C11 C16 -84.7(3)
C1 P1 C11 C16 165.5(3)
Ir1 P1 C11 C16 47.2(4)
C16 C11 C12 C13 -1.6(6)
P1 C11 C12 C13 179.3(4)
C11 C12 C13 C14 1.4(7)
C12 C13 C14 C15 -0.2(8)
C13 C14 C15 C16 -0.8(7)
C14 C15 C16 C11 0.7(7)
C12 C11 C16 C15 0.5(6)
P1 C11 C16 C15 179.7(3)
C22 N17 C18 C19 0.4(6)
Ir1 N17 C18 C19 -175.3(3)
N17 C18 C19 C20 -0.3(7)
C18 C19 C20 C21 -0.3(6)
C18 C19 C20 C23 178.9(4)
C19 C20 C21 C22 0.8(6)
C23 C20 C21 C22 -178.4(4)
C18 N17 C22 C21 0.1(6)
Ir1 N17 C22 C21 176.3(3)
C18 N17 C22 C24 -171.1(3)
Ir1 N17 C22 C24 5.1(4)
C20 C21 C22 N17 -0.7(6)
C20 C21 C22 C24 169.4(4)
N17 C22 C24 C25 11.5(5)
C21 C22 C24 C25 -159.0(4)
N17 C22 C24 C29 -173.3(4)
C21 C22 C24 C29 16.2(6)
C29 C24 C25 C26 -10.0(6)
C22 C24 C25 C26 165.5(3)
C29 C24 C25 Ir1 161.9(3)
C22 C24 C25 Ir1 -22.7(4)
C48 Ir1 C25 C26 -72.3(4)
N40 Ir1 C25 C26 7.6(4)
N17 Ir1 C25 C26 -169.6(4)
O1 Ir1 C25 C26 101.1(4)
P1 Ir1 C25 C26 88.4(6)
C48 Ir1 C25 C24 116.8(3)
N40 Ir1 C25 C24 -163.3(3)
N17 Ir1 C25 C24 19.5(3)
O1 Ir1 C25 C24 -69.8(3)
P1 Ir1 C25 C24 -82.6(5)
C24 C25 C26 C27 -1.6(6)
Ir1 C25 C26 C27 -172.0(3)
C25 C26 C27 C28 9.2(6)
C25 C26 C27 C30 -174.2(4)
C26 C27 C28 C29 -5.6(6)
C30 C27 C28 C29 177.7(4)
C26 C27 C28 C33 172.3(4)
C30 C27 C28 C33 -4.3(6)
C25 C24 C29 C28 13.2(5)
C22 C24 C29 C28 -161.7(4)
C25 C24 C29 C39 -161.6(4)
C22 C24 C29 C39 23.5(6)
C27 C28 C29 C24 -5.3(5)
C33 C28 C29 C24 176.7(3)
C27 C28 C29 C39 169.9(3)
C33 C28 C29 C39 -8.1(5)
C26 C27 C30 C31 -173.9(4)
C28 C27 C30 C31 2.7(6)
C27 C30 C31 C32 0.2(7)
C30 C31 C32 C34 177.4(4)
C30 C31 C32 C33 -1.3(6)
C34 C32 C33 C37 -1.5(6)
C31 C32 C33 C37 177.2(4)
C34 C32 C33 C28 -179.2(4)
C31 C32 C33 C28 -0.5(6)
C27 C28 C33 C37 -174.4(4)
C29 C28 C33 C37 3.6(6)
C27 C28 C33 C32 3.3(6)
C29 C28 C33 C32 -178.8(4)
C31 C32 C34 C35 -178.3(4)
C33 C32 C34 C35 0.4(7)
C32 C34 C35 C36 0.9(7)
C34 C35 C36 C37 -1.1(7)
C35 C36 C37 C38 175.7(4)
C35 C36 C37 C33 -0.1(6)
C32 C33 C37 C36 1.4(6)
C28 C33 C37 C36 179.0(4)
C32 C33 C37 C38 -174.5(4)
C28 C33 C37 C38 3.1(6)
C36 C37 C38 C39 179.0(4)
C33 C37 C38 C39 -5.3(6)
C37 C38 C39 C29 0.6(6)
C24 C29 C39 C38 -179.0(4)
C28 C29 C39 C38 6.1(6)
C45 N40 C41 C42 -2.9(6)
Ir1 N40 C41 C42 179.9(3)
N40 C41 C42 C43 3.1(6)
C41 C42 C43 C44 0.4(6)
C41 C42 C43 C46 -179.9(4)
C42 C43 C44 C45 -4.2(6)
C46 C43 C44 C45 176.1(4)
C41 N40 C45 C44 -0.8(5)
Ir1 N40 C45 C44 176.5(3)
C41 N40 C45 C47 -175.6(3)
Ir1 N40 C45 C47 1.8(4)
C43 C44 C45 N40 4.4(6)
C43 C44 C45 C47 178.2(4)
N40 C45 C47 C48 5.8(5)
C44 C45 C47 C48 -168.2(4)
N40 C45 C47 C52 -178.1(4)
C44 C45 C47 C52 7.9(6)
C52 C47 C48 C49 -8.9(6)
C45 C47 C48 C49 167.4(3)
C52 C47 C48 Ir1 172.9(3)
C45 C47 C48 Ir1 -10.8(4)
N40 Ir1 C48 C49 -169.0(4)
C25 Ir1 C48 C49 -77.5(3)
N17 Ir1 C48 C49 2.2(4)
O1 Ir1 C48 C49 -150.7(9)
P1 Ir1 C48 C49 106.9(3)
N40 Ir1 C48 C47 9.1(3)
C25 Ir1 C48 C47 100.5(3)
N17 Ir1 C48 C47 -179.8(3)
O1 Ir1 C48 C47 27.3(12)
P1 Ir1 C48 C47 -75.1(3)
C47 C48 C49 C50 -0.7(6)
Ir1 C48 C49 C50 177.3(3)
C48 C49 C50 C51 7.0(6)
C48 C49 C50 C53 -172.5(4)
C49 C50 C51 C52 -3.9(6)
C53 C50 C51 C52 175.6(4)
C49 C50 C51 C56 178.2(4)
C53 C50 C51 C56 -2.3(6)
C48 C47 C52 C51 11.8(6)
C45 C47 C52 C51 -164.1(4)
C48 C47 C52 C62 -164.8(4)
C45 C47 C52 C62 19.3(6)
C50 C51 C52 C47 -5.2(6)
C56 C51 C52 C47 172.6(4)
C50 C51 C52 C62 171.6(4)
C56 C51 C52 C62 -10.5(6)
C49 C50 C53 C54 179.6(4)
C51 C50 C53 C54 0.1(6)
C50 C53 C54 C55 1.6(7)
C53 C54 C55 C57 -179.7(4)
C53 C54 C55 C56 -1.0(6)
C57 C55 C56 C60 -1.1(6)
C54 C55 C56 C60 -179.8(4)
C57 C55 C56 C51 177.5(4)
C54 C55 C56 C51 -1.2(6)
C50 C51 C56 C60 -178.6(4)
C52 C51 C56 C60 3.6(6)
C50 C51 C56 C55 2.9(6)
C52 C51 C56 C55 -175.0(4)
C56 C55 C57 C58 -0.1(7)
C54 C55 C57 C58 178.5(4)
C55 C57 C58 C59 1.1(7)
C57 C58 C59 C60 -0.7(7)
C58 C59 C60 C56 -0.6(7)
C58 C59 C60 C61 177.5(4)
C55 C56 C60 C59 1.5(6)
C51 C56 C60 C59 -177.1(4)
C55 C56 C60 C61 -176.7(4)
C51 C56 C60 C61 4.7(6)
C59 C60 C61 C62 176.1(5)
C56 C60 C61 C62 -5.8(7)
C60 C61 C62 C52 -1.5(7)
C47 C52 C62 C61 -173.7(4)
C51 C52 C62 C61 9.6(7)
